data_2233120
loop_
_publ_author_name
'Vuba, Bubele'
'Muller, Alfred'

_publ_section_title
;
 <i>trans</i>-Dichloridobis[dicyclohexyl(4-isopropylphenyl)phosphane-\k<i>P</i>]platinum(II)
 acetone monosolvate
;
_journal_coeditor_code CV5210
_journal_issue 1
_journal_name_full 'Acta Crystallographica Section E'
_journal_page_first m14
_journal_page_last m15
_journal_paper_doi 10.1107/S1600536811051841
_journal_volume 68
_journal_year 2012
_chemical_formula_iupac '[Pt Cl2 (C21 H33 P1)2], C3 H6 O'
_chemical_formula_moiety 'C42 H66 Cl2 P2 Pt, C3 H6 O'
_chemical_formula_sum 'C45 H72 Cl2 O P2 Pt'
_chemical_formula_weight 956.96
_chemical_name_systematic
;
<i>trans</i>-Dichloridobis[dicyclohexyl(4-isopropylphenyl)phosphane-
\k<i>P</i>]platinum(II) acetone monosolvate
;
_space_group_IT_number 2
_symmetry_cell_setting triclinic
_symmetry_space_group_name_Hall '-P 1'
_symmetry_space_group_name_H-M 'P -1'
_atom_sites_solution_hydrogens geom
_atom_sites_solution_primary direct
_atom_sites_solution_secondary difmap
_audit_creation_method 'WinGX routine CIF_UPDATE'
_cell_angle_alpha 88.81(3)
_cell_angle_beta 88.33(3)
_cell_angle_gamma 74.17(3)
_cell_formula_units_Z 2
_cell_length_a 10.407(2)
_cell_length_b 15.075(3)
_cell_length_c 15.766(3)
_cell_measurement_reflns_used 9391
_cell_measurement_temperature 293(2)
_cell_measurement_theta_max 63.57
_cell_measurement_theta_min 6.36
_cell_volume 2378.4(9)
_computing_cell_refinement 'SAINT (Bruker, 2008)'
_computing_data_collection 'APEX2 (Bruker, 2011)'
_computing_data_reduction 'SAINT and XPREP (Bruker, 2008)'
_computing_molecular_graphics 'DIAMOND (Brandenburg & Putz, 2005)'
_computing_publication_material 'WinGX (Farrugia, 1999)'
_computing_structure_refinement 'SHELXL97 (Sheldrick, 2008)'
_computing_structure_solution 'SIR97 (Altomare <i>et al.</i>, 1999)'
_diffrn_ambient_temperature 293(2)
_diffrn_detector_area_resol_mean 8.4
_diffrn_measured_fraction_theta_full 0.964
_diffrn_measured_fraction_theta_max 0.964
_diffrn_measurement_device_type 'Bruker APEX DUO 4K CCD'
_diffrn_measurement_method '\f and \w scans'
_diffrn_radiation_monochromator 'Incoatec Quazar Multilayer Mirror'
_diffrn_radiation_source 'Incoatec I\mS microfocus X-ray source'
_diffrn_radiation_type CuK\a
_diffrn_radiation_wavelength 1.54178
_diffrn_reflns_limit_h_max 12
_diffrn_reflns_limit_h_min -12
_diffrn_reflns_limit_k_max 17
_diffrn_reflns_limit_k_min -17
_diffrn_reflns_limit_l_max 17
_diffrn_reflns_limit_l_min 0
_diffrn_reflns_number 7557
_diffrn_reflns_theta_full 63.73
_diffrn_reflns_theta_max 63.73
_diffrn_reflns_theta_min 5.62
_diffrn_standards_decay_% 0
_diffrn_standards_interval_count 0
_diffrn_standards_interval_time 0
_diffrn_standards_number 0
_exptl_absorpt_coefficient_mu 7.403
_exptl_absorpt_correction_T_max 0.4462
_exptl_absorpt_correction_T_min 0.4462
_exptl_absorpt_correction_type multi-scan
_exptl_absorpt_process_details
;
(TWINABS; Bruker, 2008)
;
_exptl_crystal_colour yellow
_exptl_crystal_density_diffrn 1.336
_exptl_crystal_density_method 'not measured'
_exptl_crystal_description cubic
_exptl_crystal_F_000 984
_exptl_crystal_size_max 0.13
_exptl_crystal_size_mid 0.13
_exptl_crystal_size_min 0.13
_refine_diff_density_max 0.722
_refine_diff_density_min -0.75
_refine_ls_extinction_method none
_refine_ls_goodness_of_fit_ref 1.114
_refine_ls_hydrogen_treatment constr
_refine_ls_matrix_type full
_refine_ls_number_parameters 557
_refine_ls_number_reflns 7557
_refine_ls_number_restraints 218
_refine_ls_restrained_S_all 1.117
_refine_ls_R_factor_all 0.0305
_refine_ls_R_factor_gt 0.026
_refine_ls_shift/su_max 0.002
_refine_ls_shift/su_mean 0
_refine_ls_structure_factor_coef Fsqd
_refine_ls_weighting_details 'calc w=1/[\s^2^(Fo^2^)+(0.0238P)^2^+1.6789P] where P=(Fo^2^+2Fc^2^)/3'
_refine_ls_weighting_scheme calc
_refine_ls_wR_factor_ref 0.0669
_reflns_number_gt 7055
_reflns_number_total 7557
_reflns_threshold_expression I>2sigma(I)
_cod_data_source_file cv5210.cif
_cod_data_source_block I
_cod_original_cell_volume 2378.5(8)
_cod_database_code 2233120
_cod_database_fobs_code 2233120

loop_
_symmetry_equiv_pos_as_xyz
'x, y, z'
'-x, -y, -z'

loop_
_atom_site_type_symbol
_atom_site_label
_atom_site_fract_x
_atom_site_fract_y
_atom_site_fract_z
_atom_site_U_iso_or_equiv
_atom_site_adp_type
_atom_site_calc_flag
_atom_site_refinement_flags
_atom_site_occupancy
_atom_site_disorder_assembly
_atom_site_disorder_group
Pt Pt1 0.037592(14) 0.994590(13) 0.748013(11) 0.04399(7) Uani d . 1 . .
P P1 0.01993(9) 1.14101(6) 0.68968(6) 0.0418(2) Uani d . 1 . .
P P2 0.02439(10) 0.85413(6) 0.80698(6) 0.0432(2) Uani d . 1 . .
Cl Cl1 0.03139(13) 0.94136(7) 0.61250(7) 0.0659(3) Uani d . 1 . .
Cl Cl2 0.03981(14) 1.04956(7) 0.88342(7) 0.0660(3) Uani d . 1 . .
C C1 0.0814(4) 1.2182(3) 0.7558(3) 0.0494(9) Uani d . 1 A .
C C2 0.0177(5) 1.3110(3) 0.7643(3) 0.0656(12) Uani d . 1 . .
H H2 -0.0607 1.3373 0.7356 0.079 Uiso calc R 1 . .
C C3 0.0723(7) 1.3656(4) 0.8165(4) 0.0832(17) Uani d . 1 A .
H H3 0.0278 1.4277 0.8224 0.1 Uiso calc R 1 . .
C C4 0.1908(7) 1.3294(5) 0.8595(3) 0.0879(18) Uani d D 1 . .
C C5 0.2539(6) 1.2381(5) 0.8483(3) 0.0815(16) Uani d . 1 A .
H H5 0.3343 1.2124 0.8751 0.098 Uiso calc R 1 . .
C C6 0.2015(5) 1.1830(4) 0.7983(3) 0.0636(12) Uani d . 1 . .
H H6 0.2471 1.121 0.7927 0.076 Uiso calc R 1 A .
C C7A 0.3262(18) 1.4409(18) 0.876(2) 0.097(6) Uani d PDU 0.45(2) A 1
H H7A1 0.3576 1.4763 0.9162 0.146 Uiso calc PR 0.45(2) A 1
H H7A2 0.2972 1.4782 0.826 0.146 Uiso calc PR 0.45(2) A 1
H H7A3 0.3973 1.3878 0.8602 0.146 Uiso calc PR 0.45(2) A 1
C C8A 0.210(2) 1.4100(14) 0.9143(9) 0.086(6) Uani d PDU 0.45(2) A 1
H H8A 0.1288 1.4613 0.916 0.103 Uiso calc PR 0.45(2) A 1
C C9A 0.239(3) 1.3646(16) 1.0032(13) 0.118(8) Uani d PDU 0.45(2) A 1
H H9A1 0.323 1.3176 1.0011 0.177 Uiso calc PR 0.45(2) A 1
H H9A2 0.1691 1.3375 1.0202 0.177 Uiso calc PR 0.45(2) A 1
H H9A3 0.2442 1.4105 1.0433 0.177 Uiso calc PR 0.45(2) A 1
C C7B 0.268(3) 1.4679(13) 0.8831(17) 0.136(8) Uani d PDU 0.55(2) A 2
H H7B1 0.3167 1.4604 0.83 0.205 Uiso calc PR 0.55(2) A 2
H H7B2 0.3076 1.5006 0.9216 0.205 Uiso calc PR 0.55(2) A 2
H H7B3 0.1768 1.5021 0.874 0.205 Uiso calc PR 0.55(2) A 2
C C8B 0.2710(15) 1.3744(10) 0.9204(9) 0.083(4) Uani d PDU 0.55(2) A 2
H H8B 0.3572 1.3359 0.9399 0.099 Uiso calc PR 0.55(2) A 2
C C9B 0.161(3) 1.421(2) 0.9913(17) 0.176(11) Uani d PDU 0.55(2) A 2
H H9B1 0.2036 1.4437 1.036 0.264 Uiso calc PR 0.55(2) A 2
H H9B2 0.1201 1.3753 1.0142 0.264 Uiso calc PR 0.55(2) A 2
H H9B3 0.0947 1.4705 0.9664 0.264 Uiso calc PR 0.55(2) A 2
C C10 0.1063(4) 1.1447(3) 0.5869(3) 0.0458(9) Uani d . 1 . .
H H10 0.0679 1.1107 0.5468 0.055 Uiso calc R 1 . .
C C11 0.0853(4) 1.2419(3) 0.5505(3) 0.0586(11) Uani d . 1 . .
H H11A -0.0096 1.2707 0.5449 0.07 Uiso calc R 1 . .
H H11B 0.1199 1.2784 0.5893 0.07 Uiso calc R 1 . .
C C12 0.1548(5) 1.2412(4) 0.4643(3) 0.0662(12) Uani d . 1 . .
H H12A 0.1131 1.2109 0.4238 0.079 Uiso calc R 1 . .
H H12B 0.1438 1.3042 0.4447 0.079 Uiso calc R 1 . .
C C13 0.3016(5) 1.1922(4) 0.4674(3) 0.0741(14) Uani d . 1 . .
H H13A 0.3457 1.2268 0.5023 0.089 Uiso calc R 1 . .
H H13B 0.3408 1.1892 0.4106 0.089 Uiso calc R 1 . .
C C14 0.3238(5) 1.0952(4) 0.5039(4) 0.0832(16) Uani d . 1 . .
H H14A 0.4189 1.0668 0.5085 0.1 Uiso calc R 1 . .
H H14B 0.2887 1.0587 0.4654 0.1 Uiso calc R 1 . .
C C15 0.2562(4) 1.0950(4) 0.5911(3) 0.0653(12) Uani d . 1 . .
H H15A 0.2978 1.1257 0.6313 0.078 Uiso calc R 1 . .
H H15B 0.2679 1.032 0.6106 0.078 Uiso calc R 1 . .
C C16 -0.1595(4) 1.1997(3) 0.6715(3) 0.0484(9) Uani d . 1 . .
H H16 -0.1668 1.2643 0.6566 0.058 Uiso calc R 1 . .
C C17 -0.2442(4) 1.1980(4) 0.7524(3) 0.0628(12) Uani d . 1 . .
H H17A -0.2135 1.23 0.797 0.075 Uiso calc R 1 . .
H H17B -0.2323 1.1345 0.771 0.075 Uiso calc R 1 . .
C C18 -0.3934(5) 1.2436(4) 0.7382(4) 0.0773(15) Uani d . 1 . .
H H18A -0.4439 1.2381 0.7898 0.093 Uiso calc R 1 . .
H H18B -0.4066 1.3087 0.7257 0.093 Uiso calc R 1 . .
C C19 -0.4455(5) 1.2000(4) 0.6665(4) 0.0807(16) Uani d . 1 . .
H H19A -0.5385 1.2322 0.6576 0.097 Uiso calc R 1 . .
H H19B -0.44 1.1362 0.6808 0.097 Uiso calc R 1 . .
C C20 -0.3643(5) 1.2044(4) 0.5858(4) 0.0804(16) Uani d . 1 . .
H H20A -0.3757 1.2684 0.5693 0.096 Uiso calc R 1 . .
H H20B -0.3967 1.1744 0.5405 0.096 Uiso calc R 1 . .
C C21 -0.2151(4) 1.1573(4) 0.5983(3) 0.0660(13) Uani d . 1 . .
H H21A -0.2029 1.0921 0.6099 0.079 Uiso calc R 1 . .
H H21B -0.1656 1.1633 0.5464 0.079 Uiso calc R 1 . .
C C22 0.0841(4) 0.7531(3) 0.7397(3) 0.0533(10) Uani d . 1 B .
C C23 0.1963(5) 0.7467(3) 0.6873(3) 0.0678(12) Uani d . 1 . .
H H23 0.2379 0.7941 0.686 0.081 Uiso calc R 1 . .
C C24 0.2460(6) 0.6698(4) 0.6371(4) 0.0872(17) Uani d . 1 B .
H H24 0.3212 0.6667 0.6028 0.105 Uiso calc R 1 . .
C C25 0.1880(7) 0.5978(4) 0.6362(4) 0.0860(17) Uani d D 1 . .
C C26 0.0768(7) 0.6035(3) 0.6886(4) 0.0805(17) Uani d . 1 B .
H H26 0.0364 0.5555 0.6898 0.097 Uiso calc R 1 . .
C C27 0.0243(5) 0.6806(3) 0.7398(3) 0.0609(11) Uani d . 1 . .
H H27 -0.051 0.6836 0.774 0.073 Uiso calc R 1 B .
C C28A 0.306(3) 0.4329(13) 0.6221(17) 0.120(9) Uani d PDU 0.42(2) B 1
H H28A 0.2328 0.4201 0.6539 0.18 Uiso calc PR 0.42(2) B 1
H H28B 0.3733 0.4385 0.6604 0.18 Uiso calc PR 0.42(2) B 1
H H28C 0.3431 0.3835 0.5837 0.18 Uiso calc PR 0.42(2) B 1
C C29A 0.257(3) 0.5213(13) 0.5729(13) 0.104(8) Uani d PDU 0.42(2) B 1
H H29A 0.3268 0.537 0.5377 0.124 Uiso calc PR 0.42(2) B 1
C C30A 0.145(3) 0.504(2) 0.521(2) 0.157(12) Uani d PDU 0.42(2) B 1
H H30A 0.1826 0.4622 0.476 0.236 Uiso calc PR 0.42(2) B 1
H H30B 0.0921 0.5609 0.4978 0.236 Uiso calc PR 0.42(2) B 1
H H30C 0.0892 0.4767 0.5572 0.236 Uiso calc PR 0.42(2) B 1
C C28B 0.369(2) 0.459(2) 0.5965(19) 0.180(12) Uani d PDU 0.58(2) B 2
H H28D 0.3917 0.4001 0.569 0.269 Uiso calc PR 0.58(2) B 2
H H28E 0.3865 0.4496 0.656 0.269 Uiso calc PR 0.58(2) B 2
H H28F 0.423 0.496 0.5721 0.269 Uiso calc PR 0.58(2) B 2
C C29B 0.224(2) 0.5068(12) 0.5845(11) 0.118(8) Uani d PDU 0.58(2) B 2
H H29B 0.164 0.4675 0.5966 0.141 Uiso calc PR 0.58(2) B 2
C C30B 0.230(3) 0.5352(14) 0.4902(10) 0.165(11) Uani d PDU 0.58(2) B 2
H H30D 0.3077 0.5565 0.4796 0.248 Uiso calc PR 0.58(2) B 2
H H30E 0.1514 0.5837 0.4772 0.248 Uiso calc PR 0.58(2) B 2
H H30F 0.2343 0.483 0.4553 0.248 Uiso calc PR 0.58(2) B 2
C C31 -0.1547(4) 0.8613(3) 0.8346(3) 0.0529(10) Uani d . 1 . .
H H31 -0.1604 0.7995 0.8517 0.063 Uiso calc R 1 . .
C C32 -0.2056(5) 0.9263(4) 0.9089(3) 0.0707(14) Uani d . 1 . .
H H32A -0.1953 0.9869 0.8945 0.085 Uiso calc R 1 . .
H H32B -0.1528 0.9033 0.9584 0.085 Uiso calc R 1 . .
C C33 -0.3531(5) 0.9340(5) 0.9297(4) 0.0915(19) Uani d . 1 . .
H H33A -0.3621 0.8743 0.9487 0.11 Uiso calc R 1 . .
H H33B -0.3836 0.977 0.9758 0.11 Uiso calc R 1 . .
C C34 -0.4399(5) 0.9666(5) 0.8535(4) 0.0893(17) Uani d . 1 . .
H H34A -0.5317 0.9682 0.8681 0.107 Uiso calc R 1 . .
H H34B -0.4373 1.0285 0.8373 0.107 Uiso calc R 1 . .
C C35 -0.3911(5) 0.9028(5) 0.7804(4) 0.0872(17) Uani d . 1 . .
H H35A -0.4443 0.9263 0.7312 0.105 Uiso calc R 1 . .
H H35B -0.403 0.8426 0.7948 0.105 Uiso calc R 1 . .
C C36 -0.2425(4) 0.8926(4) 0.7578(3) 0.0669(12) Uani d . 1 . .
H H36A -0.2136 0.848 0.7129 0.08 Uiso calc R 1 . .
H H36B -0.2321 0.9513 0.737 0.08 Uiso calc R 1 . .
C C37 0.1175(4) 0.8193(3) 0.9054(3) 0.0499(9) Uani d . 1 . .
H H37 0.0799 0.8676 0.9469 0.06 Uiso calc R 1 . .
C C38 0.1019(5) 0.7284(3) 0.9450(3) 0.0626(11) Uani d . 1 . .
H H38A 0.0079 0.7338 0.9561 0.075 Uiso calc R 1 . .
H H38B 0.1356 0.6788 0.9051 0.075 Uiso calc R 1 . .
C C39 0.1774(6) 0.7053(4) 1.0273(3) 0.0748(14) Uani d . 1 . .
H H39A 0.136 0.7509 1.0695 0.09 Uiso calc R 1 . .
H H39B 0.1712 0.6457 1.0484 0.09 Uiso calc R 1 . .
C C40 0.3235(6) 0.7030(4) 1.0157(4) 0.0810(16) Uani d . 1 . .
H H40A 0.3678 0.6525 0.9789 0.097 Uiso calc R 1 . .
H H40B 0.3663 0.6922 1.0702 0.097 Uiso calc R 1 . .
C C41 0.3392(6) 0.7933(4) 0.9772(4) 0.0868(16) Uani d . 1 . .
H H41A 0.4333 0.7884 0.9673 0.104 Uiso calc R 1 . .
H H41B 0.3036 0.843 1.0167 0.104 Uiso calc R 1 . .
C C42 0.2655(5) 0.8157(4) 0.8929(3) 0.0690(13) Uani d . 1 . .
H H42A 0.2731 0.8747 0.871 0.083 Uiso calc R 1 . .
H H42B 0.3066 0.769 0.8516 0.083 Uiso calc R 1 . .
C C46 0.3293(9) 0.4367(8) 0.2435(7) 0.159(3) Uani d DU 1 . .
C C47A 0.408(3) 0.3606(18) 0.297(2) 0.236(17) Uani d PDU 0.50(3) C 1
H H47A 0.4584 0.3845 0.3363 0.354 Uiso calc PR 0.50(3) C 1
H H47B 0.4677 0.3157 0.2617 0.354 Uiso calc PR 0.50(3) C 1
H H47C 0.3485 0.3321 0.3279 0.354 Uiso calc PR 0.50(3) C 1
C C45A 0.379(4) 0.5040(19) 0.1990(19) 0.193(12) Uani d PDU 0.50(3) C 1
H H45A 0.3119 0.5385 0.1612 0.289 Uiso calc PR 0.50(3) C 1
H H45B 0.4577 0.4739 0.1668 0.289 Uiso calc PR 0.50(3) C 1
H H45C 0.3997 0.5449 0.2388 0.289 Uiso calc PR 0.50(3) C 1
O O1A 0.2100(18) 0.438(3) 0.234(2) 0.287(17) Uani d PDU 0.50(3) C 1
C C47B 0.349(4) 0.3403(15) 0.267(3) 0.246(17) Uani d PDU 0.50(3) C 2
H H47D 0.4393 0.3144 0.2844 0.368 Uiso calc PR 0.50(3) C 2
H H47E 0.3312 0.3071 0.2197 0.368 Uiso calc PR 0.50(3) C 2
H H47F 0.2888 0.3358 0.3136 0.368 Uiso calc PR 0.50(3) C 2
C C45B 0.443(3) 0.439(3) 0.183(2) 0.239(16) Uani d PDU 0.50(3) C 2
H H45D 0.4117 0.4826 0.1385 0.358 Uiso calc PR 0.50(3) C 2
H H45E 0.48 0.3787 0.1599 0.358 Uiso calc PR 0.50(3) C 2
H H45F 0.5113 0.4563 0.2136 0.358 Uiso calc PR 0.50(3) C 2
O O1B 0.254(4) 0.5038(19) 0.273(2) 0.35(2) Uani d PDU 0.50(3) C 2

loop_
_atom_site_aniso_label
_atom_site_aniso_U_11
_atom_site_aniso_U_22
_atom_site_aniso_U_33
_atom_site_aniso_U_12
_atom_site_aniso_U_13
_atom_site_aniso_U_23
Pt1 0.05352(10) 0.04342(10) 0.03564(10) -0.01379(8) -0.00328(8) -0.00393(6)
P1 0.0444(5) 0.0402(5) 0.0407(5) -0.0105(4) -0.0071(4) -0.0027(4)
P2 0.0507(5) 0.0397(5) 0.0386(5) -0.0111(4) 0.0006(4) -0.0036(4)
Cl1 0.1075(8) 0.0549(6) 0.0398(6) -0.0287(6) -0.0075(5) -0.0074(4)
Cl2 0.1064(8) 0.0555(6) 0.0386(6) -0.0255(6) -0.0045(5) -0.0083(4)
C1 0.058(2) 0.052(2) 0.042(2) -0.0203(18) -0.0018(17) -0.0065(17)
C2 0.085(3) 0.055(3) 0.061(3) -0.024(2) -0.003(2) -0.011(2)
C3 0.128(5) 0.063(3) 0.071(4) -0.049(3) 0.012(3) -0.016(3)
C4 0.128(5) 0.112(5) 0.054(3) -0.081(4) -0.007(3) -0.010(3)
C5 0.088(4) 0.112(5) 0.065(3) -0.059(3) -0.020(3) -0.004(3)
C6 0.063(3) 0.072(3) 0.060(3) -0.023(2) -0.017(2) -0.001(2)
C7A 0.074(9) 0.101(15) 0.131(13) -0.048(9) 0.006(9) -0.044(11)
C8A 0.101(12) 0.103(13) 0.075(9) -0.060(10) -0.011(8) -0.026(8)
C9A 0.17(2) 0.136(18) 0.073(10) -0.077(14) -0.043(11) -0.020(10)
C7B 0.22(2) 0.094(12) 0.129(14) -0.097(16) -0.061(15) 0.004(11)
C8B 0.088(9) 0.073(8) 0.093(9) -0.030(7) -0.032(6) -0.009(6)
C9B 0.22(2) 0.22(3) 0.125(16) -0.132(17) 0.046(14) -0.116(16)
C10 0.0449(19) 0.047(2) 0.045(2) -0.0120(16) -0.0055(16) -0.0039(17)
C11 0.061(2) 0.060(3) 0.052(3) -0.013(2) 0.0007(19) 0.003(2)
C12 0.078(3) 0.075(3) 0.051(3) -0.029(2) -0.003(2) 0.006(2)
C13 0.070(3) 0.100(4) 0.059(3) -0.036(3) 0.008(2) -0.005(3)
C14 0.060(3) 0.092(4) 0.085(4) -0.002(3) 0.018(3) -0.010(3)
C15 0.051(2) 0.068(3) 0.070(3) -0.005(2) -0.002(2) 0.002(2)
C16 0.046(2) 0.048(2) 0.050(2) -0.0098(17) -0.0083(17) 0.0025(17)
C17 0.055(2) 0.078(3) 0.057(3) -0.020(2) 0.004(2) -0.012(2)
C18 0.053(2) 0.095(4) 0.080(4) -0.013(2) 0.010(2) -0.014(3)
C19 0.047(2) 0.101(4) 0.094(4) -0.019(3) -0.011(2) -0.004(3)
C20 0.055(3) 0.107(4) 0.077(4) -0.017(3) -0.022(2) -0.005(3)
C21 0.054(2) 0.089(4) 0.053(3) -0.015(2) -0.011(2) -0.015(2)
C22 0.065(2) 0.045(2) 0.046(2) -0.0091(19) -0.0069(19) -0.0033(18)
C23 0.072(3) 0.059(3) 0.067(3) -0.010(2) 0.013(2) -0.010(2)
C24 0.095(4) 0.078(4) 0.071(4) 0.006(3) 0.020(3) -0.012(3)
C25 0.117(5) 0.056(3) 0.065(4) 0.011(3) -0.004(3) -0.015(3)
C26 0.123(5) 0.041(3) 0.077(4) -0.018(3) -0.018(3) -0.008(2)
C27 0.079(3) 0.047(2) 0.054(3) -0.011(2) -0.005(2) -0.006(2)
C28A 0.18(2) 0.038(8) 0.116(16) 0.013(11) 0.015(13) -0.020(8)
C29A 0.168(17) 0.043(8) 0.083(15) 0.002(11) 0.013(11) -0.032(7)
C30A 0.20(2) 0.118(19) 0.13(2) 0.006(15) -0.030(16) -0.080(16)
C28B 0.175(15) 0.14(2) 0.160(19) 0.069(15) -0.010(15) -0.053(15)
C29B 0.144(11) 0.094(14) 0.093(10) 0.003(10) 0.008(9) -0.028(9)
C30B 0.25(3) 0.120(14) 0.078(9) 0.031(14) 0.013(11) -0.039(8)
C31 0.052(2) 0.060(3) 0.050(3) -0.0199(19) 0.0091(18) -0.0065(19)
C32 0.060(3) 0.096(4) 0.055(3) -0.019(3) 0.012(2) -0.025(3)
C33 0.068(3) 0.126(5) 0.077(4) -0.022(3) 0.026(3) -0.024(4)
C34 0.055(3) 0.105(5) 0.100(5) -0.010(3) 0.015(3) -0.011(4)
C35 0.062(3) 0.116(5) 0.085(4) -0.024(3) -0.006(3) -0.015(3)
C36 0.057(2) 0.087(4) 0.053(3) -0.013(2) -0.004(2) -0.009(2)
C37 0.060(2) 0.049(2) 0.041(2) -0.0148(18) -0.0027(17) -0.0010(17)
C38 0.078(3) 0.063(3) 0.050(3) -0.024(2) -0.010(2) 0.007(2)
C39 0.102(4) 0.068(3) 0.051(3) -0.017(3) -0.010(3) 0.013(2)
C40 0.086(4) 0.081(4) 0.066(3) -0.004(3) -0.026(3) 0.007(3)
C41 0.077(3) 0.100(4) 0.086(4) -0.027(3) -0.028(3) 0.011(3)
C42 0.062(3) 0.080(3) 0.068(3) -0.023(2) -0.011(2) 0.013(3)
C46 0.112(5) 0.151(7) 0.200(10) -0.018(6) 0.020(7) 0.019(7)
C47A 0.24(3) 0.116(18) 0.37(4) -0.063(18) -0.07(3) 0.051(19)
C45A 0.22(3) 0.128(19) 0.25(3) -0.078(19) 0.00(2) 0.003(16)
O1A 0.137(11) 0.31(4) 0.42(4) -0.081(16) -0.014(17) 0.08(3)
C47B 0.19(3) 0.174(14) 0.37(5) -0.06(2) -0.02(3) 0.07(2)
C45B 0.17(2) 0.28(4) 0.25(3) -0.05(2) 0.053(18) 0.05(3)
O1B 0.30(4) 0.22(2) 0.43(4) 0.09(2) 0.12(3) 0.00(2)

loop_
_atom_type_symbol
_atom_type_description
_atom_type_scat_dispersion_real
_atom_type_scat_dispersion_imag
_atom_type_scat_source
C C 0.0181 0.0091 'International Tables Vol C Tables 4.2.6.8 and 6.1.1.4'
H H 0 0 'International Tables Vol C Tables 4.2.6.8 and 6.1.1.4'
P P 0.2955 0.4335 'International Tables Vol C Tables 4.2.6.8 and 6.1.1.4'
Cl Cl 0.3639 0.7018 'International Tables Vol C Tables 4.2.6.8 and 6.1.1.4'
Pt Pt -4.5932 6.9264 'International Tables Vol C Tables 4.2.6.8 and 6.1.1.4'
O O 0.0492 0.0322 'International Tables Vol C Tables 4.2.6.8 and 6.1.1.4'

loop_
_geom_angle_atom_site_label_1
_geom_angle_atom_site_label_2
_geom_angle_atom_site_label_3
_geom_angle
Cl1 Pt1 Cl2 178.94(4)
Cl1 Pt1 P2 91.33(4)
Cl2 Pt1 P2 88.98(4)
Cl1 Pt1 P1 88.54(4)
Cl2 Pt1 P1 91.02(4)
P2 Pt1 P1 172.41(3)
C1 P1 C10 103.70(19)
C1 P1 C16 106.24(19)
C10 P1 C16 105.70(18)
C1 P1 Pt1 115.25(14)
C10 P1 Pt1 116.19(13)
C16 P1 Pt1 108.92(14)
C22 P2 C37 103.27(19)
C22 P2 C31 105.9(2)
C37 P2 C31 106.2(2)
C22 P2 Pt1 116.34(15)
C37 P2 Pt1 115.10(14)
C31 P2 Pt1 109.17(15)
C2 C1 C6 117.6(4)
C2 C1 P1 123.4(3)
C6 C1 P1 118.9(3)
C1 C2 C3 119.7(5)
C1 C2 H2 120.2
C3 C2 H2 120.2
C4 C3 C2 122.1(5)
C4 C3 H3 118.9
C2 C3 H3 118.9
C5 C4 C3 117.2(5)
C5 C4 C8A 136.9(11)
C3 C4 C8A 105.8(10)
C5 C4 C8B 110.8(8)
C3 C4 C8B 132.0(8)
C4 C5 C6 121.7(5)
C4 C5 H5 119.1
C6 C5 H5 119.1
C5 C6 C1 121.7(5)
C5 C6 H6 119.2
C1 C6 H6 119.2
C7A C8A C9A 113(3)
C7A C8A C4 107.9(16)
C9A C8A C4 102.9(15)
C7A C8A H8A 110.8
C9A C8A H8A 110.8
C4 C8A H8A 110.8
C8B C7B H7B1 109.5
C8B C7B H7B2 109.5
H7B1 C7B H7B2 109.5
C8B C7B H7B3 109.5
H7B1 C7B H7B3 109.5
H7B2 C7B H7B3 109.5
C7B C8B C4 106.7(14)
C7B C8B C9B 91(2)
C4 C8B C9B 103.0(12)
C7B C8B H8B 117.4
C4 C8B H8B 117.4
C9B C8B H8B 117.4
C8B C9B H9B1 109.5
C8B C9B H9B2 109.5
H9B1 C9B H9B2 109.5
C8B C9B H9B3 109.5
H9B1 C9B H9B3 109.5
H9B2 C9B H9B3 109.5
C11 C10 C15 110.5(4)
C11 C10 P1 113.5(3)
C15 C10 P1 111.8(3)
C11 C10 H10 106.9
C15 C10 H10 106.9
P1 C10 H10 106.9
C12 C11 C10 111.5(4)
C12 C11 H11A 109.3
C10 C11 H11A 109.3
C12 C11 H11B 109.3
C10 C11 H11B 109.3
H11A C11 H11B 108
C13 C12 C11 112.0(4)
C13 C12 H12A 109.2
C11 C12 H12A 109.2
C13 C12 H12B 109.2
C11 C12 H12B 109.2
H12A C12 H12B 107.9
C12 C13 C14 111.0(4)
C12 C13 H13A 109.4
C14 C13 H13A 109.4
C12 C13 H13B 109.4
C14 C13 H13B 109.4
H13A C13 H13B 108
C13 C14 C15 112.0(4)
C13 C14 H14A 109.2
C15 C14 H14A 109.2
C13 C14 H14B 109.2
C15 C14 H14B 109.2
H14A C14 H14B 107.9
C14 C15 C10 110.5(4)
C14 C15 H15A 109.6
C10 C15 H15A 109.6
C14 C15 H15B 109.6
C10 C15 H15B 109.6
H15A C15 H15B 108.1
C21 C16 C17 109.8(4)
C21 C16 P1 112.3(3)
C17 C16 P1 110.9(3)
C21 C16 H16 107.9
C17 C16 H16 107.9
P1 C16 H16 107.9
C16 C17 C18 111.9(4)
C16 C17 H17A 109.2
C18 C17 H17A 109.2
C16 C17 H17B 109.2
C18 C17 H17B 109.2
H17A C17 H17B 107.9
C19 C18 C17 111.8(4)
C19 C18 H18A 109.2
C17 C18 H18A 109.2
C19 C18 H18B 109.2
C17 C18 H18B 109.2
H18A C18 H18B 107.9
C18 C19 C20 110.1(4)
C18 C19 H19A 109.6
C20 C19 H19A 109.6
C18 C19 H19B 109.6
C20 C19 H19B 109.6
H19A C19 H19B 108.2
C19 C20 C21 111.3(4)
C19 C20 H20A 109.4
C21 C20 H20A 109.4
C19 C20 H20B 109.4
C21 C20 H20B 109.4
H20A C20 H20B 108
C16 C21 C20 111.7(4)
C16 C21 H21A 109.3
C20 C21 H21A 109.3
C16 C21 H21B 109.3
C20 C21 H21B 109.3
H21A C21 H21B 107.9
C23 C22 C27 118.2(4)
C23 C22 P2 118.7(3)
C27 C22 P2 123.1(3)
C24 C23 C22 120.1(5)
C24 C23 H23 120
C22 C23 H23 120
C25 C24 C23 122.5(5)
C25 C24 H24 118.8
C23 C24 H24 118.8
C24 C25 C26 117.7(5)
C24 C25 C29A 113.6(13)
C26 C25 C29A 128.7(13)
C24 C25 C29B 131.6(10)
C26 C25 C29B 110.7(10)
C25 C26 C27 120.9(5)
C25 C26 H26 119.6
C27 C26 H26 119.6
C22 C27 C26 120.6(5)
C22 C27 H27 119.7
C26 C27 H27 119.7
C28A C29A C30A 103(3)
C28A C29A C25 108.0(17)
C30A C29A C25 105.8(17)
C28A C29A H29A 113.1
C30A C29A H29A 113.1
C25 C29A H29A 113.1
C29B C28B H28D 109.5
C29B C28B H28E 109.5
H28D C28B H28E 109.5
C29B C28B H28F 109.5
H28D C28B H28F 109.5
H28E C28B H28F 109.5
C28B C29B C30B 99(3)
C28B C29B C25 108.1(16)
C30B C29B C25 106.5(14)
C28B C29B H29B 113.9
C30B C29B H29B 113.9
C25 C29B H29B 113.9
C29B C30B H30D 109.5
C29B C30B H30E 109.5
H30D C30B H30E 109.5
C29B C30B H30F 109.5
H30D C30B H30F 109.5
H30E C30B H30F 109.5
C36 C31 C32 110.3(4)
C36 C31 P2 110.8(3)
C32 C31 P2 111.0(3)
C36 C31 H31 108.2
C32 C31 H31 108.2
P2 C31 H31 108.2
C31 C32 C33 110.9(4)
C31 C32 H32A 109.5
C33 C32 H32A 109.5
C31 C32 H32B 109.5
C33 C32 H32B 109.5
H32A C32 H32B 108
C34 C33 C32 111.7(5)
C34 C33 H33A 109.3
C32 C33 H33A 109.3
C34 C33 H33B 109.3
C32 C33 H33B 109.3
H33A C33 H33B 107.9
C35 C34 C33 110.1(5)
C35 C34 H34A 109.6
C33 C34 H34A 109.6
C35 C34 H34B 109.6
C33 C34 H34B 109.6
H34A C34 H34B 108.2
C34 C35 C36 112.0(4)
C34 C35 H35A 109.2
C36 C35 H35A 109.2
C34 C35 H35B 109.2
C36 C35 H35B 109.2
H35A C35 H35B 107.9
C31 C36 C35 111.5(4)
C31 C36 H36A 109.3
C35 C36 H36A 109.3
C31 C36 H36B 109.3
C35 C36 H36B 109.3
H36A C36 H36B 108
C42 C37 C38 110.8(4)
C42 C37 P2 111.7(3)
C38 C37 P2 113.9(3)
C42 C37 H37 106.7
C38 C37 H37 106.7
P2 C37 H37 106.7
C39 C38 C37 111.2(4)
C39 C38 H38A 109.4
C37 C38 H38A 109.4
C39 C38 H38B 109.4
C37 C38 H38B 109.4
H38A C38 H38B 108
C40 C39 C38 112.1(4)
C40 C39 H39A 109.2
C38 C39 H39A 109.2
C40 C39 H39B 109.2
C38 C39 H39B 109.2
H39A C39 H39B 107.9
C39 C40 C41 111.4(4)
C39 C40 H40A 109.4
C41 C40 H40A 109.4
C39 C40 H40B 109.4
C41 C40 H40B 109.4
H40A C40 H40B 108
C40 C41 C42 110.9(5)
C40 C41 H41A 109.5
C42 C41 H41A 109.5
C40 C41 H41B 109.5
C42 C41 H41B 109.5
H41A C41 H41B 108.1
C37 C42 C41 110.8(4)
C37 C42 H42A 109.5
C41 C42 H42A 109.5
C37 C42 H42B 109.5
C41 C42 H42B 109.5
H42A C42 H42B 108.1
O1B C46 O1A 68.0(18)
O1B C46 C45A 81.9(18)
O1A C46 C45A 118.3(18)
O1B C46 C47B 129(2)
O1A C46 C47B 85.2(17)
C45A C46 C47B 148(2)
O1B C46 C47A 122(2)
O1A C46 C47A 115.4(17)
C45A C46 C47A 126.2(18)
O1B C46 C45B 124(2)
O1A C46 C45B 134(2)
C47B C46 C45B 105.7(19)
C47A C46 C45B 95(2)
C46 C47A H47A 109.5
C46 C47A H47B 109.5
C46 C47A H47C 109.5
C46 C45A H45A 109.5
C46 C45A H45B 109.5
C46 C45A H45C 109.5
C46 C47B H47D 109.5
C46 C47B H47E 109.5
H47D C47B H47E 109.5
C46 C47B H47F 109.5
H47D C47B H47F 109.5
H47E C47B H47F 109.5
C46 C45B H45D 109.5
C46 C45B H45E 109.5
H45D C45B H45E 109.5
C46 C45B H45F 109.5
H45D C45B H45F 109.5
H45E C45B H45F 109.5

loop_
_geom_bond_atom_site_label_1
_geom_bond_atom_site_label_2
_geom_bond_distance
Pt1 Cl1 2.3065(12)
Pt1 Cl2 2.3090(12)
Pt1 P2 2.3315(11)
Pt1 P1 2.3358(11)
P1 C1 1.829(4)
P1 C10 1.838(4)
P1 C16 1.863(4)
P2 C22 1.828(4)
P2 C37 1.844(4)
P2 C31 1.877(4)
C1 C2 1.383(6)
C1 C6 1.402(6)
C2 C3 1.410(7)
C2 H2 0.93
C3 C4 1.394(9)
C3 H3 0.93
C4 C5 1.367(9)
C4 C8A 1.566(14)
C4 C8B 1.570(12)
C5 C6 1.382(6)
C5 H5 0.93
C6 H6 0.93
C7A C8A 1.515(16)
C7A H7A1 0.96
C7A H7A2 0.96
C7A H7A3 0.96
C8A C9A 1.547(17)
C8A H8A 0.98
C9A H9A1 0.96
C9A H9A2 0.96
C9A H9A3 0.96
C7B C8B 1.507(16)
C7B H7B1 0.96
C7B H7B2 0.96
C7B H7B3 0.96
C8B C9B 1.600(17)
C8B H8B 0.98
C9B H9B1 0.96
C9B H9B2 0.96
C9B H9B3 0.96
C10 C11 1.525(6)
C10 C15 1.538(6)
C10 H10 0.98
C11 C12 1.519(6)
C11 H11A 0.97
C11 H11B 0.97
C12 C13 1.506(7)
C12 H12A 0.97
C12 H12B 0.97
C13 C14 1.519(8)
C13 H13A 0.97
C13 H13B 0.97
C14 C15 1.526(7)
C14 H14A 0.97
C14 H14B 0.97
C15 H15A 0.97
C15 H15B 0.97
C16 C21 1.532(6)
C16 C17 1.533(6)
C16 H16 0.98
C17 C18 1.539(7)
C17 H17A 0.97
C17 H17B 0.97
C18 C19 1.505(7)
C18 H18A 0.97
C18 H18B 0.97
C19 C20 1.516(8)
C19 H19A 0.97
C19 H19B 0.97
C20 C21 1.537(6)
C20 H20A 0.97
C20 H20B 0.97
C21 H21A 0.97
C21 H21B 0.97
C22 C23 1.393(7)
C22 C27 1.397(6)
C23 C24 1.388(7)
C23 H23 0.93
C24 C25 1.379(9)
C24 H24 0.93
C25 C26 1.387(9)
C25 C29A 1.547(16)
C25 C29B 1.561(15)
C26 C27 1.404(7)
C26 H26 0.93
C27 H27 0.93
C28A C29A 1.500(18)
C28A H28A 0.96
C28A H28B 0.96
C28A H28C 0.96
C29A C30A 1.525(19)
C29A H29A 0.98
C30A H30A 0.96
C30A H30B 0.96
C30A H30C 0.96
C28B C29B 1.509(18)
C28B H28D 0.96
C28B H28E 0.96
C28B H28F 0.96
C29B C30B 1.542(18)
C29B H29B 0.98
C30B H30D 0.96
C30B H30E 0.96
C30B H30F 0.96
C31 C36 1.525(6)
C31 C32 1.530(6)
C31 H31 0.98
C32 C33 1.533(7)
C32 H32A 0.97
C32 H32B 0.97
C33 C34 1.517(9)
C33 H33A 0.97
C33 H33B 0.97
C34 C35 1.503(8)
C34 H34A 0.97
C34 H34B 0.97
C35 C36 1.544(7)
C35 H35A 0.97
C35 H35B 0.97
C36 H36A 0.97
C36 H36B 0.97
C37 C42 1.533(6)
C37 C38 1.540(6)
C37 H37 0.98
C38 C39 1.522(6)
C38 H38A 0.97
C38 H38B 0.97
C39 C40 1.517(8)
C39 H39A 0.97
C39 H39B 0.97
C40 C41 1.526(8)
C40 H40A 0.97
C40 H40B 0.97
C41 C42 1.539(7)
C41 H41A 0.97
C41 H41B 0.97
C42 H42A 0.97
C42 H42B 0.97
C46 O1B 1.193(14)
C46 O1A 1.249(14)
C46 C45A 1.420(15)
C46 C47B 1.455(16)
C46 C47A 1.479(16)
C46 C45B 1.503(16)
C47A H47A 0.96
C47A H47B 0.96
C47A H47C 0.96
C45A H45A 0.96
C45A H45B 0.96
C45A H45C 0.96
C47B H47D 0.96
C47B H47E 0.96
C47B H47F 0.96
C45B H45D 0.96
C45B H45E 0.96
C45B H45F 0.96

loop_
_geom_torsion_atom_site_label_1
_geom_torsion_atom_site_label_2
_geom_torsion_atom_site_label_3
_geom_torsion_atom_site_label_4
_geom_torsion
Cl1 Pt1 P1 C1 -157.29(15)
Cl2 Pt1 P1 C1 23.67(15)
Cl1 Pt1 P1 C10 -35.71(14)
Cl2 Pt1 P1 C10 145.25(14)
Cl1 Pt1 P1 C16 83.46(15)
Cl2 Pt1 P1 C16 -95.57(15)
Cl1 Pt1 P2 C22 24.79(16)
Cl2 Pt1 P2 C22 -156.22(16)
Cl1 Pt1 P2 C37 145.77(15)
Cl2 Pt1 P2 C37 -35.24(15)
Cl1 Pt1 P2 C31 -94.97(15)
Cl2 Pt1 P2 C31 84.02(15)
C10 P1 C1 C2 92.3(4)
C16 P1 C1 C2 -18.9(4)
Pt1 P1 C1 C2 -139.6(3)
C10 P1 C1 C6 -85.6(4)
C16 P1 C1 C6 163.3(4)
Pt1 P1 C1 C6 42.5(4)
C6 C1 C2 C3 -1.9(7)
P1 C1 C2 C3 -179.9(4)
C1 C2 C3 C4 1.0(8)
C2 C3 C4 C5 0.8(9)
C2 C3 C4 C8A -176.2(7)
C2 C3 C4 C8B -179.9(8)
C3 C4 C5 C6 -1.5(9)
C8A C4 C5 C6 174.1(10)
C8B C4 C5 C6 179.0(7)
C4 C5 C6 C1 0.6(9)
C2 C1 C6 C5 1.2(7)
P1 C1 C6 C5 179.2(4)
C5 C4 C8A C7A 75(2)
C3 C4 C8A C7A -109(2)
C8B C4 C8A C7A 65(3)
C5 C4 C8A C9A -45(2)
C3 C4 C8A C9A 130.7(19)
C8B C4 C8A C9A -56(2)
C5 C4 C8B C7B 138.5(17)
C3 C4 C8B C7B -41(2)
C8A C4 C8B C7B -49(2)
C5 C4 C8B C9B -126.5(18)
C3 C4 C8B C9B 54(2)
C8A C4 C8B C9B 46(2)
C1 P1 C10 C11 -55.2(3)
C16 P1 C10 C11 56.4(3)
Pt1 P1 C10 C11 177.3(2)
C1 P1 C10 C15 70.6(3)
C16 P1 C10 C15 -177.8(3)
Pt1 P1 C10 C15 -56.9(3)
C15 C10 C11 C12 55.4(5)
P1 C10 C11 C12 -178.2(3)
C10 C11 C12 C13 -55.6(5)
C11 C12 C13 C14 54.8(6)
C12 C13 C14 C15 -55.3(6)
C13 C14 C15 C10 55.7(6)
C11 C10 C15 C14 -55.3(5)
P1 C10 C15 C14 177.3(4)
C1 P1 C16 C21 164.2(3)
C10 P1 C16 C21 54.5(4)
Pt1 P1 C16 C21 -71.0(3)
C1 P1 C16 C17 -72.5(3)
C10 P1 C16 C17 177.8(3)
Pt1 P1 C16 C17 52.3(3)
C21 C16 C17 C18 -53.6(5)
P1 C16 C17 C18 -178.3(3)
C16 C17 C18 C19 55.9(6)
C17 C18 C19 C20 -56.7(7)
C18 C19 C20 C21 57.1(7)
C17 C16 C21 C20 54.3(6)
P1 C16 C21 C20 178.2(4)
C19 C20 C21 C16 -56.9(6)
C37 P2 C22 C23 -89.4(4)
C31 P2 C22 C23 159.2(4)
Pt1 P2 C22 C23 37.7(4)
C37 P2 C22 C27 89.2(4)
C31 P2 C22 C27 -22.3(4)
Pt1 P2 C22 C27 -143.8(3)
C27 C22 C23 C24 -0.2(7)
P2 C22 C23 C24 178.4(4)
C22 C23 C24 C25 0.4(9)
C23 C24 C25 C26 -0.7(9)
C23 C24 C25 C29A 177.7(10)
C23 C24 C25 C29B 178.5(10)
C24 C25 C26 C27 0.9(8)
C29A C25 C26 C27 -177.2(11)
C29B C25 C26 C27 -178.5(8)
C23 C22 C27 C26 0.4(7)
P2 C22 C27 C26 -178.2(4)
C25 C26 C27 C22 -0.7(8)
C24 C25 C29A C28A 120(2)
C26 C25 C29A C28A -62(3)
C29B C25 C29A C28A -58(4)
C24 C25 C29A C30A -130(2)
C26 C25 C29A C30A 48(3)
C29B C25 C29A C30A 52(4)
C24 C25 C29B C28B 53(2)
C26 C25 C29B C28B -128(2)
C29A C25 C29B C28B 55(4)
C24 C25 C29B C30B -53(2)
C26 C25 C29B C30B 126.1(19)
C29A C25 C29B C30B -51(4)
C22 P2 C31 C36 -72.3(4)
C37 P2 C31 C36 178.3(3)
Pt1 P2 C31 C36 53.7(3)
C22 P2 C31 C32 164.8(4)
C37 P2 C31 C32 55.4(4)
Pt1 P2 C31 C32 -69.2(4)
C36 C31 C32 C33 55.3(6)
P2 C31 C32 C33 178.5(4)
C31 C32 C33 C34 -57.2(7)
C32 C33 C34 C35 56.9(7)
C33 C34 C35 C36 -55.7(7)
C32 C31 C36 C35 -54.3(6)
P2 C31 C36 C35 -177.6(4)
C34 C35 C36 C31 55.4(7)
C22 P2 C37 C42 71.8(4)
C31 P2 C37 C42 -177.0(3)
Pt1 P2 C37 C42 -56.1(4)
C22 P2 C37 C38 -54.7(4)
C31 P2 C37 C38 56.6(4)
Pt1 P2 C37 C38 177.5(3)
C42 C37 C38 C39 54.9(5)
P2 C37 C38 C39 -178.2(3)
C37 C38 C39 C40 -54.7(6)
C38 C39 C40 C41 55.2(6)
C39 C40 C41 C42 -55.7(7)
C38 C37 C42 C41 -55.9(6)
P2 C37 C42 C41 175.9(4)
C40 C41 C42 C37 56.4(7)
